data_7004971
loop_
_publ_author_name
'Chen, Yin-Qiang'
'Zhang, Jiasheng'
'Cai, Shuyi'
'Hou, Xiu-Feng'
'Schumann, Herbert'
'Jin, Guo-Xin'

_publ_section_title
;
 Syntheses and structures of heterometallic clusters by the reaction of
 o-carboranyl cobaltadichalcogenolato complexes.
;
_journal_issue 7
_journal_name_full 'Dalton transactions (Cambridge, England : 2003)'
_journal_page_first 749
_journal_page_last 758
_journal_paper_doi 10.1039/b614123d
_journal_year 2007
_chemical_formula_sum 'C30 H49 B10 Co Mo N2 O2 S2'
_chemical_formula_weight 796.80
_chemical_name_systematic
;
?
;
_space_group_IT_number 2
_symmetry_cell_setting triclinic
_symmetry_space_group_name_Hall '-P 1'
_symmetry_space_group_name_H-M 'P -1'
_atom_sites_solution_hydrogens geom
_atom_sites_solution_primary direct
_atom_sites_solution_secondary difmap
_audit_creation_method SHELXL-97
_cell_angle_alpha 86.541(4)
_cell_angle_beta 77.776(4)
_cell_angle_gamma 85.741(4)
_cell_formula_units_Z 2
_cell_length_a 11.600(4)
_cell_length_b 12.850(4)
_cell_length_c 12.982(4)
_cell_measurement_reflns_used 899
_cell_measurement_temperature 293(2)
_cell_measurement_theta_max 24.490
_cell_measurement_theta_min 2.476
_cell_volume 1884.0(11)
_computing_cell_refinement 'Bruker SMART'
_computing_data_collection 'Bruker SMART'
_computing_data_reduction 'Bruker SHELXTL'
_computing_molecular_graphics 'Bruker SHELXTL'
_computing_publication_material 'Bruker SHELXTL'
_computing_structure_refinement 'SHELXL-97 (Sheldrick, 1997)'
_computing_structure_solution 'SHELXS-97 (Sheldrick, 1990)'
_diffrn_ambient_temperature 293(2)
_diffrn_measured_fraction_theta_full 0.958
_diffrn_measured_fraction_theta_max 0.958
_diffrn_measurement_device_type 'CCD area detector'
_diffrn_measurement_method 'phi and omega scans'
_diffrn_radiation_monochromator graphite
_diffrn_radiation_source 'fine-focus sealed tube'
_diffrn_radiation_type MoK\a
_diffrn_radiation_wavelength 0.71073
_diffrn_reflns_av_R_equivalents 0.0496
_diffrn_reflns_av_sigmaI/netI 0.0952
_diffrn_reflns_limit_h_max 14
_diffrn_reflns_limit_h_min -11
_diffrn_reflns_limit_k_max 16
_diffrn_reflns_limit_k_min -13
_diffrn_reflns_limit_l_max 14
_diffrn_reflns_limit_l_min -16
_diffrn_reflns_number 9485
_diffrn_reflns_theta_full 27.14
_diffrn_reflns_theta_max 27.14
_diffrn_reflns_theta_min 1.59
_diffrn_standards_decay_% 6.64
_exptl_absorpt_coefficient_mu 0.915
_exptl_absorpt_correction_T_max 0.8749
_exptl_absorpt_correction_T_min 0.7401
_exptl_absorpt_correction_type multi-scan
_exptl_absorpt_process_details sadabs
_exptl_crystal_colour red
_exptl_crystal_density_diffrn 1.405
_exptl_crystal_density_method 'not measured'
_exptl_crystal_description prism
_exptl_crystal_F_000 820
_exptl_crystal_size_max 0.35
_exptl_crystal_size_mid 0.20
_exptl_crystal_size_min 0.15
_refine_diff_density_max 0.844
_refine_diff_density_min -1.000
_refine_diff_density_rms 0.083
_refine_ls_extinction_method none
_refine_ls_goodness_of_fit_ref 0.866
_refine_ls_hydrogen_treatment constr
_refine_ls_matrix_type full
_refine_ls_number_parameters 394
_refine_ls_number_reflns 7991
_refine_ls_number_restraints 0
_refine_ls_restrained_S_all 0.866
_refine_ls_R_factor_all 0.0897
_refine_ls_R_factor_gt 0.0527
_refine_ls_shift/su_max 0.001
_refine_ls_shift/su_mean 0.000
_refine_ls_structure_factor_coef Fsqd
_refine_ls_weighting_details 'calc w=1/[\s^2^(Fo^2^)+(0.0592P)^2^+0.0000P] where P=(Fo^2^+2Fc^2^)/3'
_refine_ls_weighting_scheme calc
_refine_ls_wR_factor_gt 0.1172
_refine_ls_wR_factor_ref 0.1251
_reflns_number_gt 4492
_reflns_number_total 7991
_reflns_threshold_expression >2sigma(I)
_cod_data_source_file b614123d.txt
_cod_data_source_block f60701a
_cod_depositor_comments
;
The following automatic conversions were performed:
'_symmetry_cell_setting' value 'Triclinic' changed to 'triclinic'
according to '/home/saulius/struct/CIF-dictionaries/cif_core.dic'
dictionary named 'cif_core.dic' version 2.4.1 from 2010-06-29.

Automatic conversion script
Id: cif_fix_enum 1527 2010-12-29 10:47:43Z saulius 
;
_cod_original_cell_volume 1883.9(10)
_cod_original_sg_symbol_H-M P-1
_cod_database_code 7004971

loop_
_symmetry_equiv_pos_as_xyz
'x, y, z'
'-x, -y, -z'

loop_
_atom_site_label
_atom_site_type_symbol
_atom_site_fract_x
_atom_site_fract_y
_atom_site_fract_z
_atom_site_U_iso_or_equiv
_atom_site_adp_type
_atom_site_occupancy
_atom_site_symmetry_multiplicity
_atom_site_calc_flag
_atom_site_refinement_flags
_atom_site_disorder_assembly
_atom_site_disorder_group
Mo1 Mo 0.58263(4) 0.77670(3) 0.75505(3) 0.04482(14) Uani 1 1 d . . .
Co1 Co 0.73208(6) 0.63212(5) 0.69048(5) 0.0509(2) Uani 1 1 d . . .
S1 S 0.62277(10) 0.61894(8) 0.85062(9) 0.0456(3) Uani 1 1 d . . .
S2 S 0.66699(11) 0.87550(9) 0.88021(9) 0.0480(3) Uani 1 1 d . . .
N1 N 0.4009(3) 0.7964(3) 0.8648(3) 0.0495(10) Uani 1 1 d . . .
N2 N 0.5253(4) 0.9331(3) 0.6906(3) 0.0568(11) Uani 1 1 d . . .
O1 O 0.7831(4) 0.8387(3) 0.5681(3) 0.0892(14) Uani 1 1 d . . .
O2 O 0.4612(4) 0.6680(3) 0.6014(3) 0.0981(15) Uani 1 1 d . . .
B1 B 0.8261(4) 0.6967(4) 0.9361(4) 0.0457(13) Uani 1 1 d . . .
H1 H 0.8848 0.7014 0.8576 0.055 Uiso 1 1 calc R . .
B2 B 0.7927(5) 0.5767(5) 1.0024(4) 0.0549(15) Uani 1 1 d . . .
H2 H 0.8309 0.5025 0.9678 0.066 Uiso 1 1 calc R . .
B3 B 0.6466(5) 0.5874(5) 1.0769(4) 0.0545(14) Uani 1 1 d . . .
H3 H 0.5895 0.5212 1.0900 0.065 Uiso 1 1 calc R . .
B4 B 0.5881(5) 0.7163(4) 1.0583(4) 0.0496(13) Uani 1 1 d . . .
H4 H 0.4937 0.7343 1.0589 0.060 Uiso 1 1 calc R . .
B5 B 0.6752(5) 0.8022(5) 1.1071(4) 0.0580(15) Uani 1 1 d . . .
H5 H 0.6364 0.8764 1.1411 0.070 Uiso 1 1 calc R . .
B6 B 0.8202(5) 0.7905(5) 1.0316(5) 0.0572(15) Uani 1 1 d . . .
H6 H 0.8758 0.8578 1.0159 0.069 Uiso 1 1 calc R . .
B7 B 0.8798(5) 0.6642(5) 1.0510(5) 0.0593(16) Uani 1 1 d . . .
H7 H 0.9747 0.6480 1.0487 0.071 Uiso 1 1 calc R . .
B8 B 0.7671(6) 0.5933(5) 1.1407(5) 0.0627(17) Uani 1 1 d . . .
H8 H 0.7886 0.5309 1.1968 0.075 Uiso 1 1 calc R . .
B9 B 0.6414(6) 0.6803(5) 1.1736(5) 0.0631(16) Uani 1 1 d . . .
H9 H 0.5813 0.6747 1.2513 0.076 Uiso 1 1 calc R . .
B10 B 0.7866(6) 0.7269(5) 1.1564(5) 0.0663(17) Uani 1 1 d . . .
H10 H 0.8213 0.7512 1.2232 0.080 Uiso 1 1 calc R . .
C1 C 0.6880(4) 0.6527(3) 0.9588(3) 0.0408(10) Uani 1 1 d . . .
C2 C 0.7031(4) 0.7807(3) 0.9740(3) 0.0430(10) Uani 1 1 d . . .
C3 C 0.7177(5) 0.7944(4) 0.6391(4) 0.0604(14) Uani 1 1 d . . .
C4 C 0.5083(5) 0.7055(4) 0.6578(4) 0.0637(14) Uani 1 1 d . . .
C5 C 0.3659(5) 0.8791(4) 0.9234(4) 0.0603(14) Uani 1 1 d . . .
H5A H 0.4170 0.9324 0.9191 0.072 Uiso 1 1 calc R . .
C6 C 0.2563(5) 0.8883(5) 0.9904(5) 0.0747(17) Uani 1 1 d . . .
H6A H 0.2354 0.9465 1.0312 0.090 Uiso 1 1 calc R . .
C7 C 0.1796(5) 0.8135(5) 0.9970(5) 0.0790(18) Uani 1 1 d . . .
H7A H 0.1053 0.8186 1.0413 0.095 Uiso 1 1 calc R . .
C8 C 0.2156(5) 0.7300(4) 0.9360(5) 0.0765(17) Uani 1 1 d . . .
H8A H 0.1648 0.6770 0.9376 0.092 Uiso 1 1 calc R . .
C9 C 0.3238(5) 0.7234(4) 0.8734(4) 0.0609(14) Uani 1 1 d . . .
H9A H 0.3459 0.6644 0.8339 0.073 Uiso 1 1 calc R . .
C10 C 0.4225(5) 0.9511(5) 0.6610(4) 0.0755(17) Uani 1 1 d . . .
H10A H 0.3728 0.8962 0.6697 0.091 Uiso 1 1 calc R . .
C11 C 0.3837(7) 1.0448(6) 0.6184(5) 0.097(2) Uani 1 1 d . . .
H11 H 0.3099 1.0539 0.6006 0.116 Uiso 1 1 calc R . .
C12 C 0.4603(9) 1.1243(6) 0.6035(5) 0.118(3) Uani 1 1 d . . .
H12 H 0.4398 1.1879 0.5719 0.141 Uiso 1 1 calc R . .
C13 C 0.5642(8) 1.1106(5) 0.6343(5) 0.100(2) Uani 1 1 d . . .
H13 H 0.6141 1.1650 0.6281 0.120 Uiso 1 1 calc R . .
C14 C 0.5949(6) 1.0122(5) 0.6759(4) 0.0808(18) Uani 1 1 d . . .
H14 H 0.6683 1.0016 0.6942 0.097 Uiso 1 1 calc R . .
C15 C 0.7836(6) 0.5813(5) 0.5394(4) 0.0707(17) Uani 1 1 d . . .
C16 C 0.8835(6) 0.6046(5) 0.5751(5) 0.0759(17) Uani 1 1 d . . .
C17 C 0.8895(6) 0.5364(5) 0.6682(5) 0.080(2) Uani 1 1 d . . .
C18 C 0.7942(6) 0.4743(4) 0.6837(4) 0.0721(17) Uani 1 1 d . . .
C19 C 0.7286(6) 0.4987(5) 0.6084(5) 0.0751(18) Uani 1 1 d . . .
C20 C 0.7436(7) 0.6251(6) 0.4429(5) 0.129(3) Uani 1 1 d . . .
H20A H 0.7926 0.6802 0.4109 0.194 Uiso 1 1 calc R . .
H20B H 0.6630 0.6523 0.4619 0.194 Uiso 1 1 calc R . .
H20C H 0.7494 0.5710 0.3939 0.194 Uiso 1 1 calc R . .
C21 C 0.9755(7) 0.6739(6) 0.5231(7) 0.138(3) Uani 1 1 d . . .
H21A H 1.0418 0.6330 0.4851 0.207 Uiso 1 1 calc R . .
H21B H 1.0003 0.7118 0.5752 0.207 Uiso 1 1 calc R . .
H21C H 0.9445 0.7221 0.4748 0.207 Uiso 1 1 calc R . .
C22 C 0.9906(6) 0.5327(6) 0.7252(5) 0.119(3) Uani 1 1 d . . .
H22A H 0.9727 0.4887 0.7882 0.178 Uiso 1 1 calc R . .
H22B H 1.0020 0.6019 0.7435 0.178 Uiso 1 1 calc R . .
H22C H 1.0615 0.5051 0.6801 0.178 Uiso 1 1 calc R . .
C23 C 0.7711(7) 0.3876(5) 0.7675(5) 0.123(3) Uani 1 1 d . . .
H23A H 0.7934 0.3215 0.7359 0.185 Uiso 1 1 calc R . .
H23B H 0.6886 0.3905 0.8000 0.185 Uiso 1 1 calc R . .
H23C H 0.8166 0.3956 0.8199 0.185 Uiso 1 1 calc R . .
C24 C 0.6236(7) 0.4433(5) 0.5983(6) 0.128(3) Uani 1 1 d . . .
H24A H 0.6492 0.3791 0.5638 0.192 Uiso 1 1 calc R . .
H24B H 0.5773 0.4867 0.5574 0.192 Uiso 1 1 calc R . .
H24C H 0.5766 0.4285 0.6671 0.192 Uiso 1 1 calc R . .

loop_
_atom_site_aniso_label
_atom_site_aniso_U_11
_atom_site_aniso_U_22
_atom_site_aniso_U_33
_atom_site_aniso_U_23
_atom_site_aniso_U_13
_atom_site_aniso_U_12
Mo1 0.0517(3) 0.0420(2) 0.0407(2) -0.00119(17) -0.01451(19) 0.01033(18)
Co1 0.0626(5) 0.0487(4) 0.0415(4) -0.0069(3) -0.0168(3) 0.0183(3)
S1 0.0536(7) 0.0399(6) 0.0452(6) -0.0001(5) -0.0165(6) 0.0012(5)
S2 0.0587(8) 0.0412(6) 0.0448(6) 0.0046(5) -0.0143(6) -0.0029(6)
N1 0.049(2) 0.047(2) 0.051(2) 0.0002(19) -0.011(2) 0.006(2)
N2 0.073(3) 0.048(2) 0.045(2) 0.0069(19) -0.014(2) 0.019(2)
O1 0.110(3) 0.067(3) 0.067(3) 0.019(2) 0.022(2) 0.015(2)
O2 0.109(3) 0.109(3) 0.095(3) -0.044(3) -0.060(3) 0.022(3)
B1 0.034(3) 0.056(3) 0.043(3) 0.006(3) -0.001(2) -0.002(3)
B2 0.054(4) 0.059(4) 0.048(3) 0.005(3) -0.009(3) 0.008(3)
B3 0.057(4) 0.052(3) 0.052(3) 0.008(3) -0.008(3) -0.007(3)
B4 0.049(3) 0.054(3) 0.041(3) 0.008(3) -0.002(3) -0.004(3)
B5 0.075(4) 0.060(4) 0.038(3) -0.005(3) -0.010(3) -0.004(3)
B6 0.057(4) 0.064(4) 0.054(3) 0.005(3) -0.019(3) -0.012(3)
B7 0.048(3) 0.072(4) 0.060(4) 0.010(3) -0.022(3) -0.004(3)
B8 0.074(4) 0.065(4) 0.051(3) 0.018(3) -0.026(3) 0.004(3)
B9 0.072(4) 0.073(4) 0.039(3) 0.000(3) -0.003(3) 0.003(3)
B10 0.073(4) 0.085(5) 0.046(3) 0.005(3) -0.025(3) -0.006(4)
C1 0.042(3) 0.042(2) 0.037(2) 0.0038(19) -0.008(2) 0.000(2)
C2 0.048(3) 0.045(3) 0.035(2) 0.0001(19) -0.007(2) -0.003(2)
C3 0.068(4) 0.049(3) 0.065(3) -0.016(3) -0.017(3) 0.020(3)
C4 0.066(4) 0.074(4) 0.051(3) -0.012(3) -0.015(3) 0.012(3)
C5 0.056(3) 0.047(3) 0.080(4) -0.014(3) -0.017(3) 0.006(2)
C6 0.063(4) 0.067(4) 0.085(4) -0.015(3) 0.004(3) 0.009(3)
C7 0.054(4) 0.068(4) 0.105(5) -0.003(4) 0.004(3) -0.004(3)
C8 0.065(4) 0.059(4) 0.102(5) 0.000(3) -0.009(4) -0.007(3)
C9 0.058(3) 0.045(3) 0.078(4) 0.001(3) -0.012(3) 0.001(3)
C10 0.087(4) 0.079(4) 0.058(3) -0.005(3) -0.021(3) 0.035(3)
C11 0.119(6) 0.099(5) 0.066(4) 0.013(4) -0.027(4) 0.052(5)
C12 0.171(9) 0.093(6) 0.064(4) 0.021(4) -0.003(5) 0.076(6)
C13 0.152(7) 0.048(4) 0.085(5) 0.023(3) -0.009(5) 0.017(4)
C14 0.103(5) 0.066(4) 0.064(4) 0.004(3) -0.008(4) 0.022(4)
C15 0.097(5) 0.075(4) 0.037(3) -0.012(3) -0.019(3) 0.041(3)
C16 0.073(4) 0.068(4) 0.071(4) -0.020(3) 0.020(4) 0.014(3)
C17 0.081(4) 0.099(5) 0.060(4) -0.034(3) -0.028(3) 0.058(4)
C18 0.097(5) 0.056(3) 0.061(4) -0.012(3) -0.020(4) 0.027(3)
C19 0.094(5) 0.066(4) 0.071(4) -0.040(3) -0.032(4) 0.028(3)
C20 0.180(8) 0.154(7) 0.048(3) -0.029(4) -0.040(4) 0.096(6)
C21 0.108(6) 0.128(7) 0.138(7) -0.005(6) 0.050(6) 0.031(5)
C22 0.096(5) 0.162(7) 0.099(5) -0.039(5) -0.040(4) 0.075(5)
C23 0.207(9) 0.064(4) 0.083(5) -0.002(4) -0.010(5) 0.036(5)
C24 0.138(7) 0.103(6) 0.153(8) -0.058(6) -0.034(6) -0.018(5)

loop_
_atom_type_symbol
_atom_type_description
_atom_type_scat_dispersion_real
_atom_type_scat_dispersion_imag
_atom_type_scat_source
C C 0.0033 0.0016 'International Tables Vol C Tables 4.2.6.8 and 6.1.1.4'
H H 0.0000 0.0000 'International Tables Vol C Tables 4.2.6.8 and 6.1.1.4'
B B 0.0013 0.0007 'International Tables Vol C Tables 4.2.6.8 and 6.1.1.4'
N N 0.0061 0.0033 'International Tables Vol C Tables 4.2.6.8 and 6.1.1.4'
S S 0.1246 0.1234 'International Tables Vol C Tables 4.2.6.8 and 6.1.1.4'
Co Co 0.3494 0.9721 'International Tables Vol C Tables 4.2.6.8 and 6.1.1.4'
Mo Mo -1.6832 0.6857 'International Tables Vol C Tables 4.2.6.8 and 6.1.1.4'
O O 0.0106 0.0060 'International Tables Vol C Tables 4.2.6.8 and 6.1.1.4'

loop_
_geom_angle_atom_site_label_1
_geom_angle_atom_site_label_2
_geom_angle_atom_site_label_3
_geom_angle
_geom_angle_site_symmetry_1
_geom_angle_site_symmetry_3
_geom_angle_publ_flag
C3 Mo1 C4 87.9(2) . . ?
C3 Mo1 N2 81.60(18) . . ?
C4 Mo1 N2 90.91(19) . . ?
C3 Mo1 N1 163.02(17) . . ?
C4 Mo1 N1 88.47(19) . . ?
N2 Mo1 N1 81.88(15) . . ?
C3 Mo1 S1 107.10(15) . . ?
C4 Mo1 S1 93.40(16) . . ?
N2 Mo1 S1 170.41(10) . . ?
N1 Mo1 S1 89.67(10) . . ?
C3 Mo1 Co1 56.35(14) . . ?
C4 Mo1 Co1 76.61(15) . . ?
N2 Mo1 Co1 136.05(11) . . ?
N1 Mo1 Co1 138.30(10) . . ?
S1 Mo1 Co1 53.46(4) . . ?
C3 Mo1 S2 93.81(15) . . ?
C4 Mo1 S2 176.55(15) . . ?
N2 Mo1 S2 86.37(12) . . ?
N1 Mo1 S2 89.03(10) . . ?
S1 Mo1 S2 88.97(4) . . ?
Co1 Mo1 S2 106.83(4) . . ?
C15 Co1 C16 39.4(2) . . ?
C15 Co1 C19 40.8(2) . . ?
C16 Co1 C19 66.8(3) . . ?
C15 Co1 C17 67.1(2) . . ?
C16 Co1 C17 40.9(2) . . ?
C19 Co1 C17 65.5(2) . . ?
C15 Co1 C18 66.3(2) . . ?
C16 Co1 C18 66.3(2) . . ?
C19 Co1 C18 38.2(2) . . ?
C17 Co1 C18 38.5(2) . . ?
C15 Co1 C3 93.7(2) . . ?
C16 Co1 C3 91.6(2) . . ?
C19 Co1 C3 129.7(2) . . ?
C17 Co1 C3 125.2(3) . . ?
C18 Co1 C3 157.3(2) . . ?
C15 Co1 S1 150.7(2) . . ?
C16 Co1 S1 154.61(19) . . ?
C19 Co1 S1 111.1(2) . . ?
C17 Co1 S1 114.09(18) . . ?
C18 Co1 S1 96.02(18) . . ?
C3 Co1 S1 106.54(15) . . ?
C15 Co1 Mo1 127.83(14) . . ?
C16 Co1 Mo1 140.29(18) . . ?
C19 Co1 Mo1 134.04(16) . . ?
C17 Co1 Mo1 160.28(17) . . ?
C18 Co1 Mo1 153.0(2) . . ?
C3 Co1 Mo1 48.71(15) . . ?
S1 Co1 Mo1 60.47(3) . . ?
C1 S1 Co1 117.28(15) . . ?
C1 S1 Mo1 107.67(14) . . ?
Co1 S1 Mo1 66.07(4) . . ?
C2 S2 Mo1 105.20(15) . . ?
C9 N1 C5 116.2(4) . . ?
C9 N1 Mo1 120.5(3) . . ?
C5 N1 Mo1 123.4(4) . . ?
C14 N2 C10 116.1(5) . . ?
C14 N2 Mo1 121.4(4) . . ?
C10 N2 Mo1 122.4(4) . . ?
C1 B1 C2 59.3(3) . . ?
C1 B1 B2 58.0(3) . . ?
C2 B1 B2 106.3(4) . . ?
C1 B1 B7 106.0(4) . . ?
C2 B1 B7 105.6(4) . . ?
B2 B1 B7 61.6(3) . . ?
C1 B1 B6 105.3(4) . . ?
C2 B1 B6 58.2(3) . . ?
B2 B1 B6 108.1(4) . . ?
B7 B1 B6 59.3(3) . . ?
C1 B2 B1 59.5(3) . . ?
C1 B2 B3 59.1(3) . . ?
B1 B2 B3 108.8(4) . . ?
C1 B2 B8 105.9(4) . . ?
B1 B2 B8 108.8(4) . . ?
B3 B2 B8 60.2(3) . . ?
C1 B2 B7 105.4(4) . . ?
B1 B2 B7 59.3(3) . . ?
B3 B2 B7 108.9(4) . . ?
B8 B2 B7 61.1(3) . . ?
C1 B3 B2 57.7(3) . . ?
C1 B3 B4 60.4(3) . . ?
B2 B3 B4 108.2(4) . . ?
C1 B3 B9 105.7(4) . . ?
B2 B3 B9 107.6(4) . . ?
B4 B3 B9 59.8(3) . . ?
C1 B3 B8 105.0(4) . . ?
B2 B3 B8 60.4(3) . . ?
B4 B3 B8 107.9(4) . . ?
B9 B3 B8 59.6(3) . . ?
C1 B4 C2 57.9(3) . . ?
C1 B4 B9 104.3(4) . . ?
C2 B4 B9 105.3(4) . . ?
C1 B4 B3 57.9(3) . . ?
C2 B4 B3 105.3(4) . . ?
B9 B4 B3 60.4(3) . . ?
C1 B4 B5 104.0(4) . . ?
C2 B4 B5 58.3(3) . . ?
B9 B4 B5 60.0(3) . . ?
B3 B4 B5 107.8(4) . . ?
C2 B5 B6 58.4(3) . . ?
C2 B5 B10 105.5(4) . . ?
B6 B5 B10 59.7(3) . . ?
C2 B5 B9 106.4(4) . . ?
B6 B5 B9 108.5(4) . . ?
B10 B5 B9 61.0(4) . . ?
C2 B5 B4 60.3(3) . . ?
B6 B5 B4 108.3(4) . . ?
B10 B5 B4 108.4(4) . . ?
B9 B5 B4 59.5(3) . . ?
C2 B6 B7 107.2(4) . . ?
C2 B6 B10 107.0(4) . . ?
B7 B6 B10 60.2(4) . . ?
C2 B6 B5 59.8(3) . . ?
B7 B6 B5 108.8(4) . . ?
B10 B6 B5 60.3(3) . . ?
C2 B6 B1 59.7(3) . . ?
B7 B6 B1 59.9(3) . . ?
B10 B6 B1 107.9(4) . . ?
B5 B6 B1 108.5(4) . . ?
B6 B7 B10 60.2(3) . . ?
B6 B7 B1 60.8(3) . . ?
B10 B7 B1 108.6(4) . . ?
B6 B7 B2 107.4(4) . . ?
B10 B7 B2 107.1(4) . . ?
B1 B7 B2 59.1(3) . . ?
B6 B7 B8 107.6(4) . . ?
B10 B7 B8 59.7(4) . . ?
B1 B7 B8 107.1(4) . . ?
B2 B7 B8 59.2(3) . . ?
B9 B8 B10 60.9(4) . . ?
B9 B8 B3 60.1(3) . . ?
B10 B8 B3 108.1(4) . . ?
B9 B8 B2 107.3(4) . . ?
B10 B8 B2 106.4(4) . . ?
B3 B8 B2 59.4(3) . . ?
B9 B8 B7 107.3(4) . . ?
B10 B8 B7 58.3(3) . . ?
B3 B8 B7 107.2(4) . . ?
B2 B8 B7 59.7(3) . . ?
B4 B9 B8 108.7(4) . . ?
B4 B9 B5 60.5(3) . . ?
B8 B9 B5 107.9(4) . . ?
B4 B9 B3 59.9(3) . . ?
B8 B9 B3 60.4(3) . . ?
B5 B9 B3 107.8(4) . . ?
B4 B9 B10 107.8(4) . . ?
B8 B9 B10 59.9(4) . . ?
B5 B9 B10 59.2(3) . . ?
B3 B9 B10 107.6(4) . . ?
B7 B10 B6 59.6(3) . . ?
B7 B10 B5 108.2(4) . . ?
B6 B10 B5 60.1(3) . . ?
B7 B10 B8 61.9(4) . . ?
B6 B10 B8 108.9(4) . . ?
B5 B10 B8 107.7(4) . . ?
B7 B10 B9 108.8(4) . . ?
B6 B10 B9 107.8(4) . . ?
B5 B10 B9 59.8(3) . . ?
B8 B10 B9 59.2(3) . . ?
B2 C1 C2 111.4(3) . . ?
B2 C1 B3 63.2(3) . . ?
C2 C1 B3 111.5(3) . . ?
B2 C1 B1 62.5(3) . . ?
C2 C1 B1 61.2(3) . . ?
B3 C1 B1 114.6(3) . . ?
B2 C1 B4 113.8(4) . . ?
C2 C1 B4 61.6(3) . . ?
B3 C1 B4 61.8(3) . . ?
B1 C1 B4 113.7(3) . . ?
B2 C1 S1 123.0(3) . . ?
C2 C1 S1 118.1(3) . . ?
B3 C1 S1 117.7(3) . . ?
B1 C1 S1 121.1(3) . . ?
B4 C1 S1 113.5(3) . . ?
C1 C2 B6 108.6(3) . . ?
C1 C2 B5 108.5(3) . . ?
B6 C2 B5 61.8(3) . . ?
C1 C2 B1 59.5(3) . . ?
B6 C2 B1 62.2(3) . . ?
B5 C2 B1 112.1(4) . . ?
C1 C2 B4 60.5(3) . . ?
B6 C2 B4 112.0(4) . . ?
B5 C2 B4 61.4(3) . . ?
B1 C2 B4 111.4(3) . . ?
C1 C2 S2 119.9(3) . . ?
B6 C2 S2 121.8(3) . . ?
B5 C2 S2 122.5(3) . . ?
B1 C2 S2 118.1(3) . . ?
B4 C2 S2 118.7(3) . . ?
O1 C3 Mo1 157.8(4) . . ?
O1 C3 Co1 127.3(4) . . ?
Mo1 C3 Co1 74.9(2) . . ?
O2 C4 Mo1 176.8(5) . . ?
N1 C5 C6 122.2(5) . . ?
C7 C6 C5 120.3(5) . . ?
C6 C7 C8 117.0(6) . . ?
C9 C8 C7 120.7(6) . . ?
N1 C9 C8 123.6(5) . . ?
N2 C10 C11 125.1(7) . . ?
C10 C11 C12 116.4(7) . . ?
C13 C12 C11 120.6(6) . . ?
C12 C13 C14 118.1(7) . . ?
N2 C14 C13 123.6(6) . . ?
C16 C15 C19 107.5(5) . . ?
C16 C15 C20 127.7(7) . . ?
C19 C15 C20 124.6(7) . . ?
C16 C15 Co1 71.1(3) . . ?
C19 C15 Co1 70.5(3) . . ?
C20 C15 Co1 127.7(4) . . ?
C15 C16 C17 107.3(6) . . ?
C15 C16 C21 127.4(7) . . ?
C17 C16 C21 124.9(7) . . ?
C15 C16 Co1 69.5(3) . . ?
C17 C16 Co1 70.5(3) . . ?
C21 C16 Co1 131.1(4) . . ?
C18 C17 C16 106.8(5) . . ?
C18 C17 C22 129.7(7) . . ?
C16 C17 C22 123.2(7) . . ?
C18 C17 Co1 70.8(3) . . ?
C16 C17 Co1 68.6(3) . . ?
C22 C17 Co1 129.8(4) . . ?
C19 C18 C17 110.4(6) . . ?
C19 C18 C23 125.1(7) . . ?
C17 C18 C23 124.4(6) . . ?
C19 C18 Co1 70.0(3) . . ?
C17 C18 Co1 70.7(3) . . ?
C23 C18 Co1 129.0(4) . . ?
C18 C19 C15 108.0(6) . . ?
C18 C19 C24 124.6(7) . . ?
C15 C19 C24 127.4(6) . . ?
C18 C19 Co1 71.7(3) . . ?
C15 C19 Co1 68.7(3) . . ?
C24 C19 Co1 127.9(4) . . ?

loop_
_geom_bond_atom_site_label_1
_geom_bond_atom_site_label_2
_geom_bond_distance
_geom_bond_site_symmetry_2
_geom_bond_publ_flag
Mo1 C3 1.946(6) . ?
Mo1 C4 1.973(5) . ?
Mo1 N2 2.240(4) . ?
Mo1 N1 2.287(4) . ?
Mo1 S1 2.3805(13) . ?
Mo1 Co1 2.5007(9) . ?
Mo1 S2 2.5132(13) . ?
Co1 C15 2.056(5) . ?
Co1 C16 2.076(6) . ?
Co1 C19 2.080(5) . ?
Co1 C17 2.101(5) . ?
Co1 C18 2.102(5) . ?
Co1 C3 2.156(5) . ?
Co1 S1 2.1980(15) . ?
S1 C1 1.819(4) . ?
S2 C2 1.762(4) . ?
N1 C9 1.328(6) . ?
N1 C5 1.333(6) . ?
N2 C14 1.324(7) . ?
N2 C10 1.329(6) . ?
O1 C3 1.205(6) . ?
O2 C4 1.147(6) . ?
B1 C1 1.698(7) . ?
B1 C2 1.726(6) . ?
B1 B2 1.749(8) . ?
B1 B7 1.752(7) . ?
B1 B6 1.769(8) . ?
B2 C1 1.672(6) . ?
B2 B3 1.764(8) . ?
B2 B8 1.781(8) . ?
B2 B7 1.792(8) . ?
B3 C1 1.696(7) . ?
B3 B4 1.765(8) . ?
B3 B9 1.773(8) . ?
B3 B8 1.778(8) . ?
B4 C1 1.741(7) . ?
B4 C2 1.760(7) . ?
B4 B9 1.762(8) . ?
B4 B5 1.779(8) . ?
B5 C2 1.725(6) . ?
B5 B6 1.759(9) . ?
B5 B10 1.762(8) . ?
B5 B9 1.771(8) . ?
B6 C2 1.700(7) . ?
B6 B7 1.742(8) . ?
B6 B10 1.751(8) . ?
B7 B10 1.751(9) . ?
B7 B8 1.816(9) . ?
B8 B9 1.764(8) . ?
B8 B10 1.778(9) . ?
B9 B10 1.794(9) . ?
C1 C2 1.694(6) . ?
C5 C6 1.381(7) . ?
C6 C7 1.345(7) . ?
C7 C8 1.359(8) . ?
C8 C9 1.343(7) . ?
C10 C11 1.380(8) . ?
C11 C12 1.382(10) . ?
C12 C13 1.344(10) . ?
C13 C14 1.396(8) . ?
C15 C16 1.394(8) . ?
C15 C19 1.441(8) . ?
C15 C20 1.492(7) . ?
C16 C17 1.459(8) . ?
C16 C21 1.466(9) . ?
C17 C18 1.384(8) . ?
C17 C22 1.510(8) . ?
C18 C19 1.370(7) . ?
C18 C23 1.506(8) . ?
C19 C24 1.488(8) . ?
